data_7015571
loop_
_publ_author_name
'Cooper, Christine J.'
'Jones, Matthew D.'
'Brayshaw, Simon K.'
'Sonnex, Benjamin'
'Russell, Mark L.'
'Mahon, Mary F.'
'Allan, David R.'

_publ_section_title
;
 When is an imine not an imine? Unusual reactivity of a series of
 Cu(II) imine-pyridine complexes and their exploitation for the Henry
 reaction.
;
_journal_issue 14
_journal_name_full 'Dalton transactions (Cambridge, England : 2003)'
_journal_page_first 3677
_journal_page_last 3682
_journal_paper_doi 10.1039/c0dt01740j
_journal_volume 40
_journal_year 2011
_chemical_absolute_configuration ad
_chemical_formula_sum 'C21 H22.5 Cu F6 N4 O6.5 S2'
_chemical_formula_weight 676.59
_chemical_name_systematic
;
?
;
_space_group_IT_number 1
_symmetry_cell_setting triclinic
_symmetry_space_group_name_Hall 'P 1'
_symmetry_space_group_name_H-M 'P 1'
_atom_sites_solution_hydrogens geom
_atom_sites_solution_primary direct
_atom_sites_solution_secondary difmap
_audit_creation_method SHELXL-97
_cell_angle_alpha 111.6200(10)
_cell_angle_beta 101.1990(10)
_cell_angle_gamma 93.6650(10)
_cell_formula_units_Z 2
_cell_length_a 8.8900(2)
_cell_length_b 11.4790(3)
_cell_length_c 15.4820(5)
_cell_measurement_reflns_used 30643
_cell_measurement_temperature 150(2)
_cell_measurement_theta_max 27.48
_cell_measurement_theta_min 3.51
_cell_volume 1424.81(7)
_computing_cell_refinement 'HKL Scalepack (Otwinski & Minor, 1997)'
_computing_data_collection 'Collect (Nonius BV, 1997-2000)'
_computing_data_reduction 'HKL Denzo & Scalepack (Otwinski & Minor 1997)'
_computing_molecular_graphics 'Ortep-3 for Windows (Farrugia, 1997)'
_computing_publication_material 'WinGX publication routines (Farrugia, 1999)'
_computing_structure_refinement 'SHELXL-97 (Sheldrick, 1997)'
_computing_structure_solution
;
SIR97- Altomare A., Burla M.C., Camalli M., Cascarano G.L., Giacovazzo C. ,
Guagliardi A., Moliterni A.G.G., Polidori G.,Spagna R.
(1999) J. Appl. Cryst. 32, 115-119.
;
_diffrn_ambient_temperature 150(2)
_diffrn_measured_fraction_theta_full 0.990
_diffrn_measured_fraction_theta_max 0.990
_diffrn_measurement_device_type 'nonius kappa ccd'
_diffrn_measurement_method ccd
_diffrn_radiation_monochromator graphite
_diffrn_radiation_source 'fine-focus sealed tube'
_diffrn_radiation_type MoK\a
_diffrn_radiation_wavelength 0.71073
_diffrn_reflns_av_R_equivalents 0.0496
_diffrn_reflns_av_sigmaI/netI 0.0757
_diffrn_reflns_limit_h_max 11
_diffrn_reflns_limit_h_min -11
_diffrn_reflns_limit_k_max 14
_diffrn_reflns_limit_k_min -14
_diffrn_reflns_limit_l_max 20
_diffrn_reflns_limit_l_min -20
_diffrn_reflns_number 26438
_diffrn_reflns_theta_full 27.47
_diffrn_reflns_theta_max 27.47
_diffrn_reflns_theta_min 3.56
_exptl_absorpt_coefficient_mu 0.996
_exptl_absorpt_correction_type none
_exptl_crystal_colour blue
_exptl_crystal_density_diffrn 1.577
_exptl_crystal_density_method 'not measured'
_exptl_crystal_description needle
_exptl_crystal_F_000 687
_exptl_crystal_size_max 0.10
_exptl_crystal_size_mid 0.10
_exptl_crystal_size_min 0.05
_refine_diff_density_max 1.219
_refine_diff_density_min -0.504
_refine_diff_density_rms 0.091
_refine_ls_abs_structure_details 'Flack H D (1983), Acta Cryst. A39, 876-881'
_refine_ls_abs_structure_Flack 0.02(2)
_refine_ls_extinction_method none
_refine_ls_goodness_of_fit_ref 1.036
_refine_ls_hydrogen_treatment constr
_refine_ls_matrix_type full
_refine_ls_number_parameters 717
_refine_ls_number_reflns 12251
_refine_ls_number_restraints 5
_refine_ls_restrained_S_all 1.037
_refine_ls_R_factor_all 0.0922
_refine_ls_R_factor_gt 0.0585
_refine_ls_shift/su_max 0.001
_refine_ls_shift/su_mean 0.000
_refine_ls_structure_factor_coef Fsqd
_refine_ls_weighting_details 'calc w=1/[\s^2^(Fo^2^)+(0.0719P)^2^+1.4966P] where P=(Fo^2^+2Fc^2^)/3'
_refine_ls_weighting_scheme calc
_refine_ls_wR_factor_gt 0.1375
_refine_ls_wR_factor_ref 0.1559
_reflns_number_gt 8863
_reflns_number_total 12251
_reflns_threshold_expression >2sigma(I)
_cod_data_source_file c0dt01740j.txt
_cod_data_source_block MeOCH2CH2OH
_cod_original_cell_volume 1424.80(7)
_cod_original_sg_symbol_H-M P1
_cod_original_formula_sum 'C21 H22.50 Cu F6 N4 O6.50 S2'
_cod_database_code 7015571

loop_
_symmetry_equiv_pos_as_xyz
'x, y, z'

loop_
_atom_site_label
_atom_site_type_symbol
_atom_site_fract_x
_atom_site_fract_y
_atom_site_fract_z
_atom_site_U_iso_or_equiv
_atom_site_adp_type
_atom_site_occupancy
_atom_site_symmetry_multiplicity
_atom_site_calc_flag
_atom_site_refinement_flags
_atom_site_disorder_assembly
_atom_site_disorder_group
Cu1 Cu 0.51035(8) 0.32729(7) 0.85871(6) 0.0308(3) Uani 1 1 d . . .
S1 S 0.2753(3) 0.1246(2) 0.92617(18) 0.0326(5) Uani 1 1 d . . .
F1 F 0.1855(10) -0.0019(8) 0.7414(5) 0.077(2) Uani 1 1 d . . .
O1 O 0.4142(8) 0.1768(6) 0.9100(5) 0.0414(17) Uani 1 1 d . . .
N1 N 0.3017(9) 0.3813(7) 0.8366(6) 0.0329(19) Uani 1 1 d . . .
C1 C 0.2294(12) 0.4600(9) 0.8993(7) 0.035(2) Uani 1 1 d . . .
H1 H 0.2799 0.4961 0.9652 0.042 Uiso 1 1 calc R . .
Cu2 Cu 0.10382(8) 0.28862(7) 0.28999(5) 0.0313(3) Uani 1 1 d . . .
S2 S 0.5805(3) 0.5321(2) 0.74003(17) 0.0335(5) Uani 1 1 d . . .
F2 F 0.3251(8) -0.0980(6) 0.8141(6) 0.072(2) Uani 1 1 d . . .
O2 O 0.1461(8) 0.1901(7) 0.9185(6) 0.0435(17) Uani 1 1 d . . .
N2 N 0.6566(9) 0.4234(8) 0.9899(6) 0.0332(19) Uani 1 1 d . . .
C2 C 0.0813(11) 0.4901(9) 0.8699(7) 0.039(2) Uani 1 1 d . . .
H2 H 0.0355 0.5487 0.9148 0.047 Uiso 1 1 calc R . .
S3 S 0.3434(3) 0.4891(2) 0.22282(18) 0.0348(6) Uani 1 1 d . . .
F3 F 0.0893(9) -0.0921(6) 0.8241(6) 0.071(2) Uani 1 1 d . . .
O3 O 0.3027(8) 0.0877(7) 1.0069(5) 0.0420(16) Uani 1 1 d . . .
N3 N 0.6875(9) 0.2391(7) 0.8392(5) 0.0297(16) Uani 1 1 d . . .
C3 C 0.0034(11) 0.4322(9) 0.7733(8) 0.039(2) Uani 1 1 d . . .
H3 H -0.0953 0.4513 0.7507 0.047 Uiso 1 1 calc R . .
S4 S 0.0303(3) 0.0906(2) 0.41259(17) 0.0344(5) Uani 1 1 d . . .
F4 F 0.6112(11) 0.7308(8) 0.6980(7) 0.096(3) Uani 1 1 d . . .
O4 O 0.6353(8) 0.5099(7) 0.8253(5) 0.0469(19) Uani 1 1 d . . .
N4 N 0.4394(9) 0.2295(7) 0.7201(6) 0.0337(17) Uani 1 1 d . . .
C4 C 0.0745(12) 0.3475(9) 0.7132(8) 0.037(2) Uani 1 1 d . . .
H4 H 0.0214 0.3030 0.6482 0.045 Uiso 1 1 calc R . .
F5 F 0.6173(11) 0.7715(6) 0.8451(6) 0.087(2) Uani 1 1 d . . .
O5 O 0.4182(8) 0.5313(8) 0.7132(6) 0.060(2) Uani 1 1 d . . .
N5 N -0.0405(9) 0.1927(7) 0.1587(5) 0.0282(17) Uani 1 1 d . . .
C5 C 0.2213(10) 0.3247(9) 0.7441(7) 0.029(2) Uani 1 1 d . . .
F6 F 0.8108(10) 0.7128(8) 0.7899(7) 0.096(3) Uani 1 1 d . . .
O6 O 0.6479(10) 0.4617(7) 0.6622(6) 0.053(2) Uani 1 1 d . . .
N6 N 0.3138(9) 0.2283(7) 0.3106(5) 0.0299(17) Uani 1 1 d . . .
C6 C 0.3058(11) 0.2415(8) 0.6790(7) 0.0323(18) Uani 1 1 d . . .
H6 H 0.2643 0.2003 0.6121 0.039 Uiso 1 1 calc R . .
F7 F 0.5361(8) 0.6968(6) 0.3185(5) 0.0660(19) Uani 1 1 d . . .
O7 O 0.3201(9) 0.5240(7) 0.1427(6) 0.0482(18) Uani 1 1 d . . .
N7 N 0.1888(9) 0.4066(7) 0.4219(5) 0.0315(16) Uani 1 1 d . . .
C7 C 0.5572(7) 0.1618(6) 0.6740(5) 0.0343(14) Uani 1 1 d . . .
H7 H 0.6234 0.2251 0.6618 0.041 Uiso 1 1 calc R . .
F8 F 0.2986(10) 0.7161(7) 0.3245(6) 0.076(2) Uani 1 1 d . . .
O8 O 0.4700(8) 0.4179(6) 0.2337(6) 0.0495(19) Uani 1 1 d . . .
N8 N -0.0855(9) 0.3594(7) 0.3158(6) 0.0320(17) Uani 1 1 d . . .
C8 C 0.5018(12) 0.0521(9) 0.5815(8) 0.046(3) Uani 1 1 d . . .
H8A H 0.4402 0.0797 0.5340 0.055 Uiso 1 1 calc R . .
H8B H 0.4341 -0.0130 0.5898 0.055 Uiso 1 1 calc R . .
F9 F 0.4346(8) 0.6265(7) 0.4068(5) 0.0631(18) Uani 1 1 d . . .
O9 O 0.1998(8) 0.4422(6) 0.2399(5) 0.0396(17) Uani 1 1 d . . .
C9 C 0.6392(9) -0.0044(8) 0.5456(5) 0.0452(17) Uani 1 1 d . . .
H9A H 0.6993 0.0575 0.5297 0.054 Uiso 1 1 calc R . .
H9B H 0.6005 -0.0813 0.4864 0.054 Uiso 1 1 calc R . .
F10 F 0.0241(11) -0.1527(7) 0.3120(7) 0.086(2) Uani 1 1 d . . .
O10 O -0.0236(9) 0.1044(7) 0.3236(5) 0.0474(18) Uani 1 1 d . . .
C10 C 0.7471(11) -0.0394(9) 0.6211(7) 0.052(2) Uani 1 1 d . . .
H10A H 0.6907 -0.1084 0.6316 0.063 Uiso 1 1 calc R . .
H10B H 0.8383 -0.0704 0.5971 0.063 Uiso 1 1 calc R . .
F11 F -0.1916(9) -0.1003(6) 0.3524(6) 0.080(2) Uani 1 1 d . . .
O11 O -0.0471(9) 0.1542(7) 0.4864(5) 0.0476(17) Uani 1 1 d . . .
C11 C 0.8019(12) 0.0761(9) 0.7166(8) 0.038(2) Uani 1 1 d . . .
H11A H 0.8643 0.0508 0.7653 0.045 Uiso 1 1 calc R . .
H11B H 0.8674 0.1423 0.7083 0.045 Uiso 1 1 calc R . .
F12 F 0.0063(12) -0.1074(8) 0.4556(6) 0.101(3) Uani 1 1 d . . .
O12 O 0.1965(9) 0.1053(8) 0.4434(5) 0.0526(18) Uani 1 1 d . . .
C12 C 0.6599(8) 0.1276(7) 0.7493(5) 0.0349(15) Uani 1 1 d . . .
H12 H 0.5978 0.0581 0.7573 0.042 Uiso 1 1 calc R . .
C13 C 0.8126(11) 0.2832(8) 0.9021(7) 0.0296(19) Uani 1 1 d . . .
H13 H 0.9067 0.2512 0.8928 0.036 Uiso 1 1 calc R . .
C14 C 0.8036(11) 0.3907(8) 0.9938(7) 0.031(2) Uani 1 1 d . . .
C15 C 0.9224(11) 0.4433(9) 1.0683(7) 0.034(2) Uani 1 1 d . . .
H15 H 1.0200 0.4146 1.0662 0.041 Uiso 1 1 calc R . .
C16 C 0.9042(13) 0.5401(11) 1.1493(9) 0.052(3) Uani 1 1 d . . .
H16 H 0.9893 0.5846 1.2020 0.062 Uiso 1 1 calc R . .
C17 C 0.7474(13) 0.5704(11) 1.1498(8) 0.045(3) Uani 1 1 d . . .
H17 H 0.7236 0.6285 1.2057 0.054 Uiso 1 1 calc R . .
C18 C 0.6365(12) 0.5123(10) 1.0670(7) 0.037(2) Uani 1 1 d . . .
H18 H 0.5371 0.5384 1.0652 0.044 Uiso 1 1 calc R . .
C19 C 0.2177(14) -0.0242(11) 0.8220(9) 0.056(3) Uani 1 1 d . . .
C20 C 0.6614(17) 0.7019(10) 0.7734(10) 0.057(3) Uani 1 1 d . . .
C21 C -0.0131(12) 0.1120(9) 0.0797(7) 0.037(2) Uani 1 1 d . . .
H21 H 0.0896 0.0950 0.0777 0.044 Uiso 1 1 calc R . .
C22 C -0.1370(12) 0.0492(10) -0.0036(8) 0.042(2) Uani 1 1 d . . .
H22 H -0.1181 -0.0142 -0.0589 0.050 Uiso 1 1 calc R . .
C23 C -0.2761(11) 0.0797(8) -0.0029(6) 0.033(2) Uani 1 1 d . . .
H23 H -0.3559 0.0419 -0.0597 0.039 Uiso 1 1 calc R . .
C24 C -0.3102(12) 0.1650(9) 0.0775(8) 0.039(2) Uani 1 1 d . . .
H24 H -0.4128 0.1834 0.0780 0.047 Uiso 1 1 calc R . .
C25 C -0.1849(11) 0.2254(9) 0.1612(7) 0.033(2) Uani 1 1 d . . .
C26 C -0.2067(11) 0.3148(9) 0.2470(8) 0.036(2) Uani 1 1 d . . .
H26 H -0.3048 0.3404 0.2535 0.043 Uiso 1 1 calc R . .
C27 C -0.0737(8) 0.4432(7) 0.4166(5) 0.0342(15) Uani 1 1 d . . .
H27 H -0.0947 0.3871 0.4506 0.041 Uiso 1 1 calc R . .
C28 C -0.1854(13) 0.5397(10) 0.4350(8) 0.040(3) Uani 1 1 d . . .
H28A H -0.1702 0.5964 0.4012 0.048 Uiso 1 1 calc R . .
H28B H -0.2935 0.4955 0.4100 0.048 Uiso 1 1 calc R . .
C29 C -0.1577(10) 0.6172(8) 0.5408(6) 0.047(2) Uani 1 1 d . . .
H29A H -0.2218 0.6863 0.5510 0.056 Uiso 1 1 calc R . .
H29B H -0.1916 0.5626 0.5723 0.056 Uiso 1 1 calc R . .
C30 C 0.0089(10) 0.6734(7) 0.5867(6) 0.0505(19) Uani 1 1 d . . .
H30A H 0.0205 0.7152 0.6567 0.061 Uiso 1 1 calc R . .
H30B H 0.0366 0.7397 0.5635 0.061 Uiso 1 1 calc R . .
C31 C 0.1246(12) 0.5772(8) 0.5675(6) 0.036(2) Uani 1 1 d . . .
H31A H 0.2325 0.6219 0.5937 0.043 Uiso 1 1 calc R . .
H31B H 0.1091 0.5171 0.5983 0.043 Uiso 1 1 calc R . .
C32 C 0.0945(7) 0.5060(6) 0.4588(5) 0.0354(14) Uani 1 1 d . . .
H32 H 0.1121 0.5705 0.4312 0.042 Uiso 1 1 calc R . .
C33 C 0.3211(11) 0.3953(8) 0.4620(6) 0.0325(19) Uani 1 1 d . . .
H33 H 0.3699 0.4486 0.5263 0.039 Uiso 1 1 calc R . .
C34 C 0.3970(12) 0.2922(9) 0.4020(7) 0.032(2) Uani 1 1 d . . .
C35 C 0.5391(11) 0.2660(10) 0.4362(8) 0.035(2) Uani 1 1 d . . .
H35 H 0.5943 0.3102 0.5008 0.042 Uiso 1 1 calc R . .
C36 C 0.5999(13) 0.1694(10) 0.3703(8) 0.045(3) Uani 1 1 d . . .
H36 H 0.7002 0.1497 0.3888 0.055 Uiso 1 1 calc R . .
C37 C 0.5130(12) 0.1068(11) 0.2816(9) 0.053(3) Uani 1 1 d . . .
H37 H 0.5512 0.0405 0.2374 0.063 Uiso 1 1 calc R . .
C38 C 0.3708(10) 0.1364(9) 0.2537(7) 0.037(2) Uani 1 1 d . . .
H38 H 0.3110 0.0885 0.1907 0.045 Uiso 1 1 calc R . .
C39 C 0.4076(12) 0.6417(9) 0.3230(8) 0.044(2) Uani 1 1 d . . .
C40 C -0.0350(14) -0.0696(10) 0.3828(9) 0.050(3) Uani 1 1 d . . .
C100 C 0.484(2) -0.1026(16) 0.0411(15) 0.188(8) Uiso 1 1 d D . .
H10C H 0.4511 -0.1314 -0.0286 0.282 Uiso 1 1 calc R . .
H10D H 0.5977 -0.0823 0.0608 0.282 Uiso 1 1 calc R . .
H10E H 0.4386 -0.0269 0.0714 0.282 Uiso 1 1 calc R . .
C101 C 0.4326(14) -0.2043(13) 0.0709(10) 0.111(4) Uiso 1 1 d D . .
H10F H 0.4865 -0.1892 0.1372 0.134 Uiso 1 1 calc R . .
H10G H 0.4459 -0.2891 0.0270 0.134 Uiso 1 1 calc R . .
O102 O 0.2595(16) -0.187(2) 0.0622(15) 0.222(6) Uiso 1 1 d D . .

loop_
_atom_site_aniso_label
_atom_site_aniso_U_11
_atom_site_aniso_U_22
_atom_site_aniso_U_33
_atom_site_aniso_U_23
_atom_site_aniso_U_13
_atom_site_aniso_U_12
Cu1 0.0209(6) 0.0397(6) 0.0300(6) 0.0118(5) 0.0036(5) 0.0092(5)
S1 0.0194(12) 0.0350(11) 0.0439(15) 0.0169(11) 0.0056(11) 0.0048(9)
F1 0.079(6) 0.095(5) 0.043(4) 0.020(4) 0.003(4) -0.010(4)
O1 0.028(4) 0.051(4) 0.051(5) 0.033(4) -0.002(3) -0.001(3)
N1 0.028(4) 0.038(4) 0.044(5) 0.025(4) 0.016(4) 0.014(3)
C1 0.035(5) 0.038(4) 0.036(5) 0.017(4) 0.011(4) 0.008(3)
Cu2 0.0210(6) 0.0400(6) 0.0267(6) 0.0073(5) 0.0020(5) 0.0073(4)
S2 0.0285(13) 0.0404(12) 0.0334(13) 0.0179(11) 0.0049(11) 0.0039(10)
F2 0.056(4) 0.048(3) 0.095(5) 0.003(3) 0.020(4) 0.024(3)
O2 0.029(4) 0.048(4) 0.057(5) 0.023(4) 0.011(4) 0.017(3)
N2 0.021(4) 0.048(5) 0.039(5) 0.023(4) 0.012(4) 0.014(3)
C2 0.029(4) 0.046(5) 0.045(5) 0.013(4) 0.018(4) 0.017(3)
S3 0.0244(13) 0.0403(13) 0.0408(15) 0.0177(12) 0.0065(12) 0.0058(10)
F3 0.057(4) 0.048(3) 0.082(5) -0.001(3) 0.017(4) -0.015(3)
O3 0.030(4) 0.055(4) 0.047(4) 0.026(4) 0.008(3) 0.005(3)
N3 0.030(4) 0.032(3) 0.028(3) 0.013(3) 0.004(3) 0.008(3)
C3 0.023(5) 0.044(5) 0.053(6) 0.025(5) 0.004(4) 0.009(4)
S4 0.0258(13) 0.0388(12) 0.0372(14) 0.0161(11) 0.0013(11) 0.0044(10)
F4 0.131(8) 0.072(5) 0.124(7) 0.074(6) 0.042(6) 0.021(5)
O4 0.039(5) 0.065(5) 0.045(4) 0.037(4) -0.001(4) 0.002(4)
N4 0.032(4) 0.039(4) 0.031(4) 0.014(3) 0.007(3) 0.011(3)
C4 0.027(6) 0.038(5) 0.041(6) 0.012(5) 0.003(5) 0.000(4)
F5 0.122(6) 0.038(3) 0.089(5) -0.003(3) 0.052(5) 0.019(3)
O5 0.022(3) 0.082(5) 0.086(6) 0.048(5) 0.000(4) 0.011(3)
N5 0.026(4) 0.029(4) 0.022(4) 0.009(3) -0.005(3) -0.004(3)
C5 0.015(4) 0.035(5) 0.038(6) 0.014(4) 0.007(4) 0.004(4)
F6 0.065(6) 0.075(5) 0.131(8) 0.025(5) 0.026(5) -0.026(4)
O6 0.062(5) 0.046(4) 0.047(5) 0.010(4) 0.019(4) 0.003(3)
N6 0.023(4) 0.032(4) 0.026(4) 0.006(3) -0.002(3) -0.003(3)
C6 0.029(4) 0.039(4) 0.031(4) 0.019(3) 0.002(3) 0.007(3)
F7 0.052(4) 0.044(3) 0.086(5) 0.008(3) 0.021(4) -0.013(3)
O7 0.048(5) 0.055(4) 0.053(5) 0.032(4) 0.017(4) 0.010(3)
N7 0.029(4) 0.034(3) 0.027(3) 0.008(3) 0.005(3) 0.009(3)
C7 0.031(3) 0.036(3) 0.039(4) 0.015(3) 0.014(3) 0.010(3)
F8 0.078(5) 0.060(4) 0.081(5) 0.011(4) 0.027(4) 0.025(4)
O8 0.022(4) 0.041(4) 0.080(6) 0.021(4) 0.004(4) 0.007(3)
N8 0.024(3) 0.036(3) 0.038(4) 0.014(3) 0.010(3) 0.003(3)
C8 0.038(5) 0.043(5) 0.056(7) 0.020(5) 0.005(5) 0.011(4)
F9 0.052(4) 0.077(4) 0.045(4) 0.012(3) 0.004(3) 0.001(3)
O9 0.021(4) 0.052(4) 0.053(5) 0.027(4) 0.012(3) 0.009(3)
C9 0.048(4) 0.049(4) 0.035(4) 0.009(3) 0.015(3) 0.016(3)
F10 0.103(5) 0.069(4) 0.097(6) 0.027(4) 0.052(5) 0.044(4)
O10 0.049(5) 0.050(4) 0.043(4) 0.022(4) 0.002(4) 0.012(3)
C10 0.044(5) 0.052(5) 0.063(6) 0.019(4) 0.020(4) 0.015(4)
F11 0.064(5) 0.050(4) 0.102(6) 0.005(4) 0.022(5) -0.017(3)
O11 0.040(4) 0.055(4) 0.034(4) 0.004(3) 0.002(3) 0.015(3)
C11 0.031(6) 0.039(5) 0.041(6) 0.012(5) 0.009(5) 0.010(4)
F12 0.162(10) 0.075(5) 0.109(7) 0.064(6) 0.067(7) 0.039(6)
O12 0.033(4) 0.079(5) 0.050(4) 0.035(4) 0.001(3) 0.000(3)
C12 0.034(4) 0.040(4) 0.037(4) 0.021(3) 0.011(3) 0.011(3)
C13 0.024(4) 0.031(4) 0.031(4) 0.009(3) 0.005(4) 0.007(3)
C14 0.029(5) 0.027(4) 0.043(6) 0.017(4) 0.014(4) 0.011(4)
C15 0.019(5) 0.045(5) 0.034(5) 0.018(4) -0.005(4) -0.003(4)
C16 0.024(5) 0.061(6) 0.063(8) 0.028(6) -0.011(5) -0.003(4)
C17 0.042(7) 0.057(6) 0.038(6) 0.021(5) 0.006(5) 0.008(5)
C18 0.030(5) 0.044(5) 0.035(6) 0.014(5) 0.008(4) 0.002(4)
C19 0.042(7) 0.059(7) 0.069(8) 0.026(6) 0.019(6) -0.004(5)
C20 0.075(8) 0.028(4) 0.064(7) 0.012(5) 0.019(6) -0.002(4)
C21 0.030(5) 0.044(5) 0.034(5) 0.013(4) 0.005(4) 0.010(4)
C22 0.036(6) 0.047(6) 0.030(5) 0.003(5) 0.001(5) 0.010(5)
C23 0.037(5) 0.033(4) 0.019(4) 0.007(4) -0.003(4) -0.003(4)
C24 0.033(6) 0.040(5) 0.047(7) 0.021(5) 0.005(5) 0.009(4)
C25 0.022(5) 0.049(5) 0.030(5) 0.023(4) -0.005(4) -0.003(4)
C26 0.016(4) 0.041(4) 0.055(6) 0.023(4) 0.007(4) 0.007(3)
C27 0.039(4) 0.041(4) 0.028(3) 0.013(3) 0.017(3) 0.017(3)
C28 0.036(6) 0.042(5) 0.052(7) 0.024(5) 0.019(5) 0.018(5)
C29 0.050(5) 0.043(5) 0.043(4) 0.004(4) 0.022(4) 0.023(4)
C30 0.066(5) 0.037(4) 0.042(4) 0.006(3) 0.015(4) 0.013(4)
C31 0.044(5) 0.035(4) 0.020(4) 0.000(3) 0.011(4) 0.003(4)
C32 0.036(4) 0.035(3) 0.039(4) 0.015(3) 0.013(3) 0.014(3)
C33 0.031(4) 0.036(4) 0.028(4) 0.011(3) 0.004(3) 0.003(3)
C34 0.030(5) 0.035(5) 0.035(6) 0.020(4) 0.006(5) 0.001(4)
C35 0.026(5) 0.045(5) 0.037(6) 0.023(5) 0.001(5) 0.006(4)
C36 0.028(5) 0.058(6) 0.043(6) 0.013(5) 0.003(4) 0.015(4)
C37 0.034(5) 0.057(6) 0.056(6) 0.013(5) 0.003(4) 0.016(4)
C38 0.021(4) 0.046(4) 0.032(4) 0.003(4) 0.001(3) 0.010(3)
C39 0.030(5) 0.042(5) 0.046(6) 0.003(5) 0.005(4) 0.011(4)
C40 0.057(7) 0.047(5) 0.056(6) 0.022(5) 0.030(5) 0.015(5)

loop_
_atom_type_symbol
_atom_type_description
_atom_type_scat_dispersion_real
_atom_type_scat_dispersion_imag
_atom_type_scat_source
C C 0.0033 0.0016 'International Tables Vol C Tables 4.2.6.8 and 6.1.1.4'
H H 0.0000 0.0000 'International Tables Vol C Tables 4.2.6.8 and 6.1.1.4'
O O 0.0106 0.0060 'International Tables Vol C Tables 4.2.6.8 and 6.1.1.4'
N N 0.0061 0.0033 'International Tables Vol C Tables 4.2.6.8 and 6.1.1.4'
S S 0.1246 0.1234 'International Tables Vol C Tables 4.2.6.8 and 6.1.1.4'
F F 0.0171 0.0103 'International Tables Vol C Tables 4.2.6.8 and 6.1.1.4'
Cu Cu 0.3201 1.2651 'International Tables Vol C Tables 4.2.6.8 and 6.1.1.4'

loop_
_geom_angle_atom_site_label_1
_geom_angle_atom_site_label_2
_geom_angle_atom_site_label_3
_geom_angle
_geom_angle_site_symmetry_1
_geom_angle_site_symmetry_3
_geom_angle_publ_flag
N3 Cu1 N4 81.6(3) . . ?
N3 Cu1 N1 162.1(3) . . ?
N4 Cu1 N1 80.7(3) . . ?
N3 Cu1 N2 80.9(3) . . ?
N4 Cu1 N2 160.0(3) . . ?
N1 Cu1 N2 116.9(3) . . ?
N3 Cu1 O1 88.8(3) . . ?
N4 Cu1 O1 98.2(3) . . ?
N1 Cu1 O1 91.2(3) . . ?
N2 Cu1 O1 91.1(3) . . ?
O2 S1 O1 115.5(4) . . ?
O2 S1 O3 115.1(4) . . ?
O1 S1 O3 113.9(4) . . ?
O2 S1 C19 103.5(5) . . ?
O1 S1 C19 101.8(5) . . ?
O3 S1 C19 104.7(5) . . ?
S1 O1 Cu1 143.0(4) . . ?
C5 N1 C1 117.0(8) . . ?
C5 N1 Cu1 112.7(6) . . ?
C1 N1 Cu1 130.2(7) . . ?
N1 C1 C2 122.3(10) . . ?
N1 C1 H1 118.8 . . ?
C2 C1 H1 118.8 . . ?
N7 Cu2 N8 81.7(3) . . ?
N7 Cu2 N5 162.9(3) . . ?
N8 Cu2 N5 81.3(3) . . ?
N7 Cu2 N6 81.8(3) . . ?
N8 Cu2 N6 160.9(3) . . ?
N5 Cu2 N6 115.4(3) . . ?
N7 Cu2 O9 88.5(3) . . ?
N8 Cu2 O9 96.4(3) . . ?
N5 Cu2 O9 91.2(3) . . ?
N6 Cu2 O9 92.7(3) . . ?
O5 S2 O4 116.1(5) . . ?
O5 S2 O6 114.4(6) . . ?
O4 S2 O6 113.2(5) . . ?
O5 S2 C20 102.7(6) . . ?
O4 S2 C20 103.9(5) . . ?
O6 S2 C20 104.4(5) . . ?
C18 N2 C14 116.1(9) . . ?
C18 N2 Cu1 131.4(7) . . ?
C14 N2 Cu1 112.3(6) . . ?
C3 C2 C1 118.9(9) . . ?
C3 C2 H2 120.6 . . ?
C1 C2 H2 120.6 . . ?
O7 S3 O8 116.8(5) . . ?
O7 S3 O9 113.7(4) . . ?
O8 S3 O9 114.6(4) . . ?
O7 S3 C39 102.5(5) . . ?
O8 S3 C39 103.6(5) . . ?
O9 S3 C39 103.1(5) . . ?
C13 N3 C12 127.0(7) . . ?
C13 N3 Cu1 118.2(6) . . ?
C12 N3 Cu1 114.8(5) . . ?
C4 C3 C2 117.4(9) . . ?
C4 C3 H3 121.3 . . ?
C2 C3 H3 121.3 . . ?
O10 S4 O11 114.9(5) . . ?
O10 S4 O12 114.3(4) . . ?
O11 S4 O12 115.0(5) . . ?
O10 S4 C40 102.2(5) . . ?
O11 S4 C40 102.8(5) . . ?
O12 S4 C40 105.4(5) . . ?
C6 N4 C7 127.4(8) . . ?
C6 N4 Cu1 117.3(7) . . ?
C7 N4 Cu1 114.9(5) . . ?
C3 C4 C5 121.7(11) . . ?
C3 C4 H4 119.1 . . ?
C5 C4 H4 119.1 . . ?
C21 N5 C25 120.7(8) . . ?
C21 N5 Cu2 130.5(7) . . ?
C25 N5 Cu2 108.8(6) . . ?
N1 C5 C4 122.4(9) . . ?
N1 C5 C6 114.8(8) . . ?
C4 C5 C6 122.8(10) . . ?
C38 N6 C34 118.4(8) . . ?
C38 N6 Cu2 130.5(6) . . ?
C34 N6 Cu2 110.8(6) . . ?
N4 C6 C5 114.4(9) . . ?
N4 C6 H6 122.8 . . ?
C5 C6 H6 122.8 . . ?
C33 N7 C32 127.9(8) . . ?
C33 N7 Cu2 117.0(6) . . ?
C32 N7 Cu2 114.8(5) . . ?
C8 C7 N4 117.8(7) . . ?
C8 C7 C12 112.5(6) . . ?
N4 C7 C12 105.9(6) . . ?
C8 C7 H7 106.6 . . ?
N4 C7 H7 106.6 . . ?
C12 C7 H7 106.6 . . ?
C26 N8 C27 128.5(8) . . ?
C26 N8 Cu2 116.0(7) . . ?
C27 N8 Cu2 114.9(5) . . ?
C7 C8 C9 110.1(8) . . ?
C7 C8 H8A 109.6 . . ?
C9 C8 H8A 109.6 . . ?
C7 C8 H8B 109.6 . . ?
C9 C8 H8B 109.6 . . ?
H8A C8 H8B 108.2 . . ?
S3 O9 Cu2 140.1(4) . . ?
C8 C9 C10 111.7(7) . . ?
C8 C9 H9A 109.3 . . ?
C10 C9 H9A 109.3 . . ?
C8 C9 H9B 109.3 . . ?
C10 C9 H9B 109.3 . . ?
H9A C9 H9B 107.9 . . ?
C11 C10 C9 111.0(7) . . ?
C11 C10 H10A 109.4 . . ?
C9 C10 H10A 109.4 . . ?
C11 C10 H10B 109.4 . . ?
C9 C10 H10B 109.4 . . ?
H10A C10 H10B 108.0 . . ?
C12 C11 C10 108.6(8) . . ?
C12 C11 H11A 110.0 . . ?
C10 C11 H11A 110.0 . . ?
C12 C11 H11B 110.0 . . ?
C10 C11 H11B 110.0 . . ?
H11A C11 H11B 108.3 . . ?
N3 C12 C7 106.3(6) . . ?
N3 C12 C11 117.2(7) . . ?
C7 C12 C11 111.3(6) . . ?
N3 C12 H12 107.2 . . ?
C7 C12 H12 107.2 . . ?
C11 C12 H12 107.2 . . ?
N3 C13 C14 115.8(8) . . ?
N3 C13 H13 122.1 . . ?
C14 C13 H13 122.1 . . ?
C15 C14 N2 124.8(9) . . ?
C15 C14 C13 123.4(8) . . ?
N2 C14 C13 111.8(9) . . ?
C14 C15 C16 119.8(9) . . ?
C14 C15 H15 120.1 . . ?
C16 C15 H15 120.1 . . ?
C15 C16 C17 116.5(10) . . ?
C15 C16 H16 121.7 . . ?
C17 C16 H16 121.7 . . ?
C18 C17 C16 117.4(11) . . ?
C18 C17 H17 121.3 . . ?
C16 C17 H17 121.3 . . ?
N2 C18 C17 124.9(10) . . ?
N2 C18 H18 117.5 . . ?
C17 C18 H18 117.5 . . ?
F2 C19 F1 107.2(10) . . ?
F2 C19 F3 106.6(9) . . ?
F1 C19 F3 107.4(10) . . ?
F2 C19 S1 113.1(9) . . ?
F1 C19 S1 110.3(8) . . ?
F3 C19 S1 111.9(8) . . ?
F5 C20 F6 111.5(12) . . ?
F5 C20 F4 111.3(11) . . ?
F6 C20 F4 107.9(11) . . ?
F5 C20 S2 109.7(8) . . ?
F6 C20 S2 108.9(8) . . ?
F4 C20 S2 107.4(9) . . ?
N5 C21 C22 120.6(9) . . ?
N5 C21 H21 119.7 . . ?
C22 C21 H21 119.7 . . ?
C23 C22 C21 119.5(10) . . ?
C23 C22 H22 120.2 . . ?
C21 C22 H22 120.2 . . ?
C22 C23 C24 122.0(9) . . ?
C22 C23 H23 119.0 . . ?
C24 C23 H23 119.0 . . ?
C23 C24 C25 117.7(9) . . ?
C23 C24 H24 121.2 . . ?
C25 C24 H24 121.2 . . ?
N5 C25 C26 118.3(8) . . ?
N5 C25 C24 119.3(9) . . ?
C26 C25 C24 122.4(9) . . ?
N8 C26 C25 115.6(8) . . ?
N8 C26 H26 122.2 . . ?
C25 C26 H26 122.2 . . ?
N8 C27 C28 116.9(7) . . ?
N8 C27 C32 107.1(5) . . ?
C28 C27 C32 111.7(7) . . ?
N8 C27 H27 106.9 . . ?
C28 C27 H27 106.9 . . ?
C32 C27 H27 106.9 . . ?
C29 C28 C27 110.1(8) . . ?
C29 C28 H28A 109.6 . . ?
C27 C28 H28A 109.6 . . ?
C29 C28 H28B 109.6 . . ?
C27 C28 H28B 109.6 . . ?
H28A C28 H28B 108.2 . . ?
C30 C29 C28 112.9(7) . . ?
C30 C29 H29A 109.0 . . ?
C28 C29 H29A 109.0 . . ?
C30 C29 H29B 109.0 . . ?
C28 C29 H29B 109.0 . . ?
H29A C29 H29B 107.8 . . ?
C29 C30 C31 114.6(7) . . ?
C29 C30 H30A 108.6 . . ?
C31 C30 H30A 108.6 . . ?
C29 C30 H30B 108.6 . . ?
C31 C30 H30B 108.6 . . ?
H30A C30 H30B 107.6 . . ?
C32 C31 C30 107.4(7) . . ?
C32 C31 H31A 110.2 . . ?
C30 C31 H31A 110.2 . . ?
C32 C31 H31B 110.2 . . ?
C30 C31 H31B 110.2 . . ?
H31A C31 H31B 108.5 . . ?
N7 C32 C27 105.9(6) . . ?
N7 C32 C31 118.0(6) . . ?
C27 C32 C31 110.9(6) . . ?
N7 C32 H32 107.2 . . ?
C27 C32 H32 107.2 . . ?
C31 C32 H32 107.2 . . ?
N7 C33 C34 115.8(9) . . ?
N7 C33 H33 122.1 . . ?
C34 C33 H33 122.1 . . ?
N6 C34 C35 122.8(9) . . ?
N6 C34 C33 114.4(9) . . ?
C35 C34 C33 122.7(10) . . ?
C34 C35 C36 116.7(10) . . ?
C34 C35 H35 121.7 . . ?
C36 C35 H35 121.7 . . ?
C37 C36 C35 118.6(10) . . ?
C37 C36 H36 120.7 . . ?
C35 C36 H36 120.7 . . ?
C36 C37 C38 121.1(11) . . ?
C36 C37 H37 119.4 . . ?
C38 C37 H37 119.4 . . ?
N6 C38 C37 122.2(10) . . ?
N6 C38 H38 118.9 . . ?
C37 C38 H38 118.9 . . ?
F7 C39 F8 110.1(9) . . ?
F7 C39 F9 107.1(9) . . ?
F8 C39 F9 107.5(9) . . ?
F7 C39 S3 111.0(7) . . ?
F8 C39 S3 110.4(7) . . ?
F9 C39 S3 110.7(7) . . ?
F12 C40 F11 106.2(9) . . ?
F12 C40 F10 102.7(8) . . ?
F11 C40 F10 105.8(10) . . ?
F12 C40 S4 113.5(9) . . ?
F11 C40 S4 113.3(8) . . ?
F10 C40 S4 114.4(7) . . ?
C101 C100 H10C 109.5 . . ?
C101 C100 H10D 109.5 . . ?
H10C C100 H10D 109.5 . . ?
C101 C100 H10E 109.5 . . ?
H10C C100 H10E 109.5 . . ?
H10D C100 H10E 109.5 . . ?
C100 C101 O102 98.6(13) . . ?
C100 C101 H10F 112.0 . . ?
O102 C101 H10F 112.0 . . ?
C100 C101 H10G 112.0 . . ?
O102 C101 H10G 112.0 . . ?
H10F C101 H10G 109.7 . . ?

loop_
_geom_bond_atom_site_label_1
_geom_bond_atom_site_label_2
_geom_bond_distance
_geom_bond_site_symmetry_2
_geom_bond_publ_flag
Cu1 N3 1.939(8) . ?
Cu1 N4 1.968(8) . ?
Cu1 N1 2.000(8) . ?
Cu1 N2 2.043(9) . ?
Cu1 O1 2.331(6) . ?
S1 O2 1.423(7) . ?
S1 O1 1.443(7) . ?
S1 O3 1.444(7) . ?
S1 C19 1.821(13) . ?
F1 C19 1.346(14) . ?
N1 C5 1.357(12) . ?
N1 C1 1.357(12) . ?
C1 C2 1.414(14) . ?
C1 H1 0.9500 . ?
Cu2 N7 1.952(8) . ?
Cu2 N8 1.963(8) . ?
Cu2 N5 2.037(7) . ?
Cu2 N6 2.040(8) . ?
Cu2 O9 2.347(6) . ?
S2 O5 1.420(8) . ?
S2 O4 1.435(7) . ?
S2 O6 1.445(8) . ?
S2 C20 1.875(10) . ?
F2 C19 1.311(13) . ?
N2 C18 1.306(13) . ?
N2 C14 1.379(11) . ?
C2 C3 1.401(15) . ?
C2 H2 0.9500 . ?
S3 O7 1.421(7) . ?
S3 O8 1.452(7) . ?
S3 O9 1.462(6) . ?
S3 C39 1.824(10) . ?
F3 C19 1.353(12) . ?
N3 C13 1.259(12) . ?
N3 C12 1.465(10) . ?
C3 C4 1.361(14) . ?
C3 H3 0.9500 . ?
S4 O10 1.437(7) . ?
S4 O11 1.438(8) . ?
S4 O12 1.440(8) . ?
S4 C40 1.751(11) . ?
F4 C20 1.331(15) . ?
N4 C6 1.275(11) . ?
N4 C7 1.482(10) . ?
C4 C5 1.377(13) . ?
C4 H4 0.9500 . ?
F5 C20 1.257(14) . ?
N5 C21 1.312(13) . ?
N5 C25 1.364(12) . ?
C5 C6 1.473(13) . ?
F6 C20 1.292(15) . ?
N6 C38 1.305(12) . ?
N6 C34 1.359(12) . ?
C6 H6 0.9500 . ?
F7 C39 1.297(12) . ?
N7 C33 1.257(11) . ?
N7 C32 1.469(9) . ?
C7 C8 1.481(12) . ?
C7 C12 1.522(9) . ?
C7 H7 1.0000 . ?
F8 C39 1.330(11) . ?
N8 C26 1.280(12) . ?
N8 C27 1.479(10) . ?
C8 C9 1.524(12) . ?
C8 H8A 0.9900 . ?
C8 H8B 0.9900 . ?
F9 C39 1.350(12) . ?
C9 C10 1.553(12) . ?
C9 H9A 0.9900 . ?
C9 H9B 0.9900 . ?
F10 C40 1.380(12) . ?
C10 C11 1.541(14) . ?
C10 H10A 0.9900 . ?
C10 H10B 0.9900 . ?
F11 C40 1.358(14) . ?
C11 C12 1.524(12) . ?
C11 H11A 0.9900 . ?
C11 H11B 0.9900 . ?
F12 C40 1.347(13) . ?
C12 H12 1.0000 . ?
C13 C14 1.520(12) . ?
C13 H13 0.9500 . ?
C14 C15 1.320(13) . ?
C15 C16 1.382(16) . ?
C15 H15 0.9500 . ?
C16 C17 1.458(15) . ?
C16 H16 0.9500 . ?
C17 C18 1.362(15) . ?
C17 H17 0.9500 . ?
C18 H18 0.9500 . ?
C21 C22 1.434(14) . ?
C21 H21 0.9500 . ?
C22 C23 1.308(14) . ?
C22 H22 0.9500 . ?
C23 C24 1.374(13) . ?
C23 H23 0.9500 . ?
C24 C25 1.442(14) . ?
C24 H24 0.9500 . ?
C25 C26 1.405(14) . ?
C26 H26 0.9500 . ?
C27 C28 1.521(11) . ?
C27 C32 1.523(10) . ?
C27 H27 1.0000 . ?
C28 C29 1.509(14) . ?
C28 H28A 0.9900 . ?
C28 H28B 0.9900 . ?
C29 C30 1.499(12) . ?
C29 H29A 0.9900 . ?
C29 H29B 0.9900 . ?
C30 C31 1.546(12) . ?
C30 H30A 0.9900 . ?
C30 H30B 0.9900 . ?
C31 C32 1.534(11) . ?
C31 H31A 0.9900 . ?
C31 H31B 0.9900 . ?
C32 H32 1.0000 . ?
C33 C34 1.501(13) . ?
C33 H33 0.9500 . ?
C34 C35 1.369(13) . ?
C35 C36 1.422(15) . ?
C35 H35 0.9500 . ?
C36 C37 1.337(16) . ?
C36 H36 0.9500 . ?
C37 C38 1.361(13) . ?
C37 H37 0.9500 . ?
C38 H38 0.9500 . ?
C100 C101 1.483(9) . ?
C100 H10C 0.9800 . ?
C100 H10D 0.9800 . ?
C100 H10E 0.9800 . ?
C101 O102 1.550(9) . ?
C101 H10F 0.9900 . ?
C101 H10G 0.9900 . ?
